data_7153302
loop_
_publ_author_name
'Samankumara, Lalith P.'
'Zeller, Matthias'
'Krause, Jeanette A.'
'Br\"uckner, Christian'

_publ_section_title
;
 Syntheses, structures, modification, and optical properties of
 meso-tetraaryl-2,3-dimethoxychlorin, and two isomeric
 meso-tetraaryl-2,3,12,13-tetrahydroxybacteriochlorins.
;
_journal_issue 8
_journal_name_full 'Organic &amp; biomolecular chemistry'
_journal_page_first 1951
_journal_page_last 1965
_journal_paper_doi 10.1039/b924539a
_journal_volume 8
_journal_year 2010
_chemical_formula_moiety 'C46 H36 N4 O2'
_chemical_formula_sum 'C46 H36 N4 O2'
_chemical_formula_weight 676.79
_chemical_name_systematic
;
?
;
_space_group_IT_number 14
_symmetry_cell_setting monoclinic
_symmetry_space_group_name_Hall '-P 2yn'
_symmetry_space_group_name_H-M 'P 1 21/n 1'
_atom_sites_solution_hydrogens mixed
_atom_sites_solution_primary direct
_atom_sites_solution_secondary difmap
_audit_creation_method SHELXL-97
_cell_angle_alpha 90.00
_cell_angle_beta 98.0890(10)
_cell_angle_gamma 90.00
_cell_formula_units_Z 4
_cell_length_a 14.3828(4)
_cell_length_b 10.2429(3)
_cell_length_c 24.0675(7)
_cell_measurement_reflns_used 8753
_cell_measurement_temperature 150(2)
_cell_measurement_theta_max 28.29
_cell_measurement_theta_min 1.71
_cell_volume 3510.39(17)
_computing_cell_refinement 'Bruker SAINT v6.28A'
_computing_data_collection 'Bruker SMART v5.628'
_computing_data_reduction 'Bruker SAINT v6.28A'
_computing_molecular_graphics 'Bruker SHELXTL v6.12'
_computing_publication_material 'Bruker SHELXTL v6.14'
_computing_structure_refinement 'Bruker SHELXTL v6.14'
_computing_structure_solution 'Bruker SHELXTL v6.12'
_diffrn_ambient_temperature 150(2)
_diffrn_measured_fraction_theta_full 0.999
_diffrn_measured_fraction_theta_max 0.999
_diffrn_measurement_device_type 'Bruker SMART6000 CCD'
_diffrn_measurement_method '\w scans'
_diffrn_radiation_monochromator graphite
_diffrn_radiation_source 'fine-focus sealed tube'
_diffrn_radiation_type MoK\a
_diffrn_radiation_wavelength 0.71073
_diffrn_reflns_av_R_equivalents 0.0465
_diffrn_reflns_av_sigmaI/netI 0.0353
_diffrn_reflns_limit_h_max 19
_diffrn_reflns_limit_h_min -19
_diffrn_reflns_limit_k_max 13
_diffrn_reflns_limit_k_min -13
_diffrn_reflns_limit_l_max 32
_diffrn_reflns_limit_l_min -32
_diffrn_reflns_number 47955
_diffrn_reflns_theta_full 28.29
_diffrn_reflns_theta_max 28.29
_diffrn_reflns_theta_min 1.71
_exptl_absorpt_coefficient_mu 0.079
_exptl_absorpt_correction_T_max 0.9961
_exptl_absorpt_correction_T_min 0.9843
_exptl_absorpt_correction_type multi-scan
_exptl_absorpt_process_details 'SADABS v2.03, Sheldrick'
_exptl_crystal_colour 'dark purple'
_exptl_crystal_density_diffrn 1.281
_exptl_crystal_density_method 'not measured'
_exptl_crystal_description 'triangular plate'
_exptl_crystal_F_000 1424
_exptl_crystal_size_max 0.20
_exptl_crystal_size_mid 0.17
_exptl_crystal_size_min 0.05
_refine_diff_density_max 0.290
_refine_diff_density_min -0.211
_refine_diff_density_rms 0.041
_refine_ls_extinction_method none
_refine_ls_goodness_of_fit_ref 1.003
_refine_ls_hydrogen_treatment constr
_refine_ls_matrix_type full
_refine_ls_number_parameters 469
_refine_ls_number_reflns 8719
_refine_ls_number_restraints 0
_refine_ls_restrained_S_all 1.003
_refine_ls_R_factor_all 0.0761
_refine_ls_R_factor_gt 0.0424
_refine_ls_shift/su_max 0.000
_refine_ls_shift/su_mean 0.000
_refine_ls_structure_factor_coef Fsqd
_refine_ls_weighting_details 'calc w=1/[\s^2^(Fo^2^)+(0.0468P)^2^+1.4071P] where P=(Fo^2^+2Fc^2^)/3'
_refine_ls_weighting_scheme calc
_refine_ls_wR_factor_gt 0.0990
_refine_ls_wR_factor_ref 0.1177
_reflns_number_gt 5928
_reflns_number_total 8719
_reflns_threshold_expression >2\s(I)
_cod_data_source_file b924539a.txt
_cod_data_source_block 5a
_cod_depositor_comments
;
The following automatic conversions were performed:

'_symmetry_cell_setting' value 'Monoclinic' changed to 'monoclinic'
according to /home/saulius/struct/CIF-dictionaries/cif_core.dic
dictionary named 'cif_core.dic' version 2.4.2 from 2011-04-26.

Automatic conversion script
Id: cif_fix_values 1891 2012-01-12 08:04:46Z andrius 
;
_cod_original_cell_volume 3510.38(17)
_cod_original_sg_symbol_H-M P2(1)/n
_cod_database_code 7153302

loop_
_symmetry_equiv_pos_as_xyz
'x, y, z'
'-x+1/2, y+1/2, -z+1/2'
'-x, -y, -z'
'x-1/2, -y-1/2, z-1/2'

loop_
_atom_site_label
_atom_site_type_symbol
_atom_site_fract_x
_atom_site_fract_y
_atom_site_fract_z
_atom_site_U_iso_or_equiv
_atom_site_adp_type
_atom_site_occupancy
_atom_site_symmetry_multiplicity
_atom_site_calc_flag
_atom_site_refinement_flags
N1 N 0.00420(8) 0.59254(12) 0.10175(5) 0.0254(3) Uani 1 1 d .
O1 O -0.20575(7) 0.72623(11) 0.07228(5) 0.0321(3) Uani 1 1 d .
C1 C -0.05710(10) 0.63811(14) 0.05780(6) 0.0248(3) Uani 1 1 d .
O2 O -0.20808(7) 0.54587(11) 0.15440(5) 0.0310(2) Uani 1 1 d .
C2 C -0.15893(10) 0.60805(15) 0.06342(6) 0.0263(3) Uani 1 1 d .
H2A H -0.1906 0.5622 0.0292 0.032 Uiso 1 1 calc R
N2 N 0.16368(8) 0.52695(13) 0.19082(5) 0.0266(3) Uani 1 1 d .
H2 H 0.1616 0.5726 0.1615 0.032 Uiso 1 1 d .
C3 C -0.14818(10) 0.51602(15) 0.11477(6) 0.0259(3) Uani 1 1 d .
H3A H -0.1608 0.4244 0.1014 0.031 Uiso 1 1 calc R
N3 N 0.29362(8) 0.62674(12) 0.11806(5) 0.0262(3) Uani 1 1 d .
C4 C -0.04433(10) 0.52884(14) 0.13772(6) 0.0244(3) Uani 1 1 d .
N4 N 0.14112(8) 0.70573(12) 0.03275(5) 0.0258(3) Uani 1 1 d .
H4 H 0.1516 0.6753 0.0665 0.031 Uiso 1 1 d .
C5 C -0.00609(10) 0.47242(15) 0.18878(6) 0.0266(3) Uani 1 1 d .
C6 C 0.08978(10) 0.46999(15) 0.21157(6) 0.0269(3) Uani 1 1 d .
C7 C 0.12840(11) 0.39812(16) 0.26025(7) 0.0320(3) Uani 1 1 d .
H7 H 0.0937 0.3500 0.2841 0.038 Uiso 1 1 calc R
C8 C 0.22371(11) 0.41062(16) 0.26652(7) 0.0315(3) Uani 1 1 d .
H8 H 0.2669 0.3715 0.2952 0.038 Uiso 1 1 calc R
C9 C 0.24757(10) 0.49221(15) 0.22271(6) 0.0265(3) Uani 1 1 d .
C10 C 0.33730(10) 0.52426(15) 0.21129(6) 0.0263(3) Uani 1 1 d .
C11 C 0.35751(10) 0.59191(15) 0.16324(6) 0.0262(3) Uani 1 1 d .
C12 C 0.45160(10) 0.63091(16) 0.15498(6) 0.0289(3) Uani 1 1 d .
H12 H 0.5074 0.6199 0.1808 0.035 Uiso 1 1 calc R
C13 C 0.44465(10) 0.68568(16) 0.10375(6) 0.0292(3) Uani 1 1 d .
H13 H 0.4945 0.7201 0.0862 0.035 Uiso 1 1 calc R
C14 C 0.34588(10) 0.68168(15) 0.08068(6) 0.0266(3) Uani 1 1 d .
C15 C 0.31067(10) 0.72906(15) 0.02683(6) 0.0268(3) Uani 1 1 d .
C16 C 0.21556(10) 0.74119(14) 0.00542(6) 0.0257(3) Uani 1 1 d .
C17 C 0.17560(11) 0.79388(15) -0.04721(6) 0.0287(3) Uani 1 1 d .
H17 H 0.2094 0.8261 -0.0755 0.034 Uiso 1 1 calc R
C18 C 0.08009(11) 0.79007(15) -0.04999(6) 0.0287(3) Uani 1 1 d .
H18 H 0.0362 0.8202 -0.0805 0.034 Uiso 1 1 calc R
C19 C 0.05726(10) 0.73366(14) 0.00027(6) 0.0254(3) Uani 1 1 d .
C20 C -0.03382(10) 0.70720(14) 0.01205(6) 0.0256(3) Uani 1 1 d .
C21 C -0.30126(12) 0.7292(2) 0.04740(9) 0.0480(5) Uani 1 1 d .
H21A H -0.3049 0.7214 0.0066 0.072 Uiso 1 1 calc R
H21B H -0.3297 0.8119 0.0567 0.072 Uiso 1 1 calc R
H21C H -0.3351 0.6564 0.0618 0.072 Uiso 1 1 calc R
C22 C -0.29025(11) 0.46595(19) 0.15005(8) 0.0423(4) Uani 1 1 d .
H22A H -0.2725 0.3741 0.1471 0.063 Uiso 1 1 calc R
H22B H -0.3335 0.4909 0.1166 0.063 Uiso 1 1 calc R
H22C H -0.3211 0.4780 0.1835 0.063 Uiso 1 1 calc R
C23 C -0.06992(10) 0.40100(16) 0.22260(6) 0.0286(3) Uani 1 1 d .
C24 C -0.09869(12) 0.45936(18) 0.26967(7) 0.0382(4) Uani 1 1 d .
H24 H -0.0766 0.5441 0.2808 0.046 Uiso 1 1 calc R
C25 C -0.15895(13) 0.3951(2) 0.30028(8) 0.0465(5) Uani 1 1 d .
H25 H -0.1788 0.4363 0.3320 0.056 Uiso 1 1 calc R
C26 C -0.19055(12) 0.2708(2) 0.28500(8) 0.0469(5) Uani 1 1 d .
H26 H -0.2326 0.2270 0.3058 0.056 Uiso 1 1 calc R
C27 C -0.16073(12) 0.21075(19) 0.23938(8) 0.0444(5) Uani 1 1 d .
H27 H -0.1813 0.1248 0.2292 0.053 Uiso 1 1 calc R
C28 C -0.10058(11) 0.27568(17) 0.20807(7) 0.0353(4) Uani 1 1 d .
H28 H -0.0805 0.2338 0.1766 0.042 Uiso 1 1 calc R
C29 C 0.41832(10) 0.47218(15) 0.25089(6) 0.0273(3) Uani 1 1 d .
C30 C 0.43043(11) 0.50239(17) 0.30786(7) 0.0331(4) Uani 1 1 d .
H30 H 0.3882 0.5607 0.3222 0.040 Uiso 1 1 calc R
C31 C 0.50420(12) 0.44743(18) 0.34393(7) 0.0399(4) Uani 1 1 d .
H31 H 0.5109 0.4665 0.3829 0.048 Uiso 1 1 calc R
C32 C 0.56766(12) 0.36549(18) 0.32352(8) 0.0416(4) Uani 1 1 d .
H32 H 0.6185 0.3296 0.3482 0.050 Uiso 1 1 calc R
C33 C 0.55685(12) 0.33599(18) 0.26697(8) 0.0411(4) Uani 1 1 d .
H33 H 0.6006 0.2800 0.2527 0.049 Uiso 1 1 calc R
C34 C 0.48245(11) 0.38778(17) 0.23108(7) 0.0341(4) Uani 1 1 d .
H34 H 0.4749 0.3656 0.1924 0.041 Uiso 1 1 calc R
C35 C 0.37978(10) 0.76772(16) -0.01122(6) 0.0301(3) Uani 1 1 d .
C36 C 0.43858(11) 0.67325(19) -0.02955(7) 0.0369(4) Uani 1 1 d .
H36 H 0.4356 0.5859 -0.0167 0.044 Uiso 1 1 calc R
C37 C 0.50112(12) 0.7053(2) -0.06620(7) 0.0474(5) Uani 1 1 d .
H37 H 0.5407 0.6401 -0.0784 0.057 Uiso 1 1 calc R
C38 C 0.50580(13) 0.8319(2) -0.08491(8) 0.0547(6) Uani 1 1 d .
H38 H 0.5480 0.8538 -0.1105 0.066 Uiso 1 1 calc R
C39 C 0.44926(14) 0.9270(2) -0.06647(9) 0.0544(5) Uani 1 1 d .
H39 H 0.4534 1.0145 -0.0790 0.065 Uiso 1 1 calc R
C40 C 0.38658(12) 0.89527(19) -0.02981(8) 0.0411(4) Uani 1 1 d .
H40 H 0.3480 0.9612 -0.0173 0.049 Uiso 1 1 calc R
C41 C -0.11146(10) 0.76002(15) -0.03063(6) 0.0256(3) Uani 1 1 d .
C42 C -0.13303(11) 0.89233(16) -0.03120(7) 0.0319(3) Uani 1 1 d .
H42 H -0.1001 0.9484 -0.0037 0.038 Uiso 1 1 calc R
C43 C -0.20206(11) 0.94350(17) -0.07137(7) 0.0354(4) Uani 1 1 d .
H43 H -0.2159 1.0342 -0.0714 0.042 Uiso 1 1 calc R
C44 C -0.25051(11) 0.86288(17) -0.11121(7) 0.0338(4) Uani 1 1 d .
H44 H -0.2975 0.8979 -0.1389 0.041 Uiso 1 1 calc R
C45 C -0.23057(12) 0.73080(18) -0.11077(7) 0.0395(4) Uani 1 1 d .
H45 H -0.2645 0.6748 -0.1379 0.047 Uiso 1 1 calc R
C46 C -0.16102(12) 0.67973(17) -0.07073(7) 0.0351(4) Uani 1 1 d .
H46 H -0.1473 0.5890 -0.0708 0.042 Uiso 1 1 calc R

loop_
_atom_site_aniso_label
_atom_site_aniso_U_11
_atom_site_aniso_U_22
_atom_site_aniso_U_33
_atom_site_aniso_U_23
_atom_site_aniso_U_13
_atom_site_aniso_U_12
N1 0.0218(6) 0.0279(6) 0.0263(6) -0.0013(5) 0.0027(5) 0.0017(5)
O1 0.0248(5) 0.0334(6) 0.0373(6) 0.0001(5) 0.0019(5) 0.0072(4)
C1 0.0214(7) 0.0252(7) 0.0275(7) -0.0047(6) 0.0019(6) 0.0014(5)
O2 0.0221(5) 0.0364(6) 0.0356(6) -0.0022(5) 0.0081(4) 0.0000(4)
C2 0.0210(7) 0.0295(8) 0.0278(7) -0.0047(6) 0.0013(6) 0.0008(6)
N2 0.0212(6) 0.0326(7) 0.0256(6) 0.0035(5) 0.0021(5) -0.0008(5)
C3 0.0213(7) 0.0266(7) 0.0297(7) -0.0043(6) 0.0037(6) -0.0006(6)
N3 0.0218(6) 0.0302(7) 0.0264(6) 0.0009(5) 0.0023(5) -0.0005(5)
C4 0.0200(7) 0.0255(7) 0.0279(7) -0.0034(6) 0.0040(6) 0.0006(5)
N4 0.0224(6) 0.0293(7) 0.0253(6) 0.0013(5) 0.0024(5) 0.0007(5)
C5 0.0218(7) 0.0289(8) 0.0293(8) -0.0011(6) 0.0040(6) -0.0005(6)
C6 0.0238(7) 0.0300(8) 0.0272(7) 0.0007(6) 0.0050(6) -0.0017(6)
C7 0.0277(8) 0.0371(9) 0.0313(8) 0.0054(7) 0.0042(6) -0.0038(7)
C8 0.0262(8) 0.0385(9) 0.0289(8) 0.0048(7) 0.0005(6) -0.0012(6)
C9 0.0225(7) 0.0306(8) 0.0259(7) -0.0001(6) 0.0013(6) -0.0001(6)
C10 0.0226(7) 0.0295(8) 0.0259(7) -0.0027(6) 0.0005(6) -0.0005(6)
C11 0.0202(7) 0.0297(8) 0.0283(7) -0.0031(6) 0.0018(6) -0.0003(6)
C12 0.0199(7) 0.0364(9) 0.0299(8) -0.0029(7) 0.0017(6) -0.0012(6)
C13 0.0215(7) 0.0348(8) 0.0317(8) -0.0017(7) 0.0048(6) -0.0033(6)
C14 0.0224(7) 0.0281(8) 0.0292(7) -0.0014(6) 0.0036(6) -0.0001(6)
C15 0.0238(7) 0.0264(8) 0.0305(8) -0.0018(6) 0.0051(6) -0.0005(6)
C16 0.0249(7) 0.0256(8) 0.0272(7) -0.0016(6) 0.0059(6) -0.0002(6)
C17 0.0293(8) 0.0316(8) 0.0261(7) 0.0006(6) 0.0062(6) 0.0016(6)
C18 0.0280(8) 0.0319(8) 0.0260(7) 0.0001(6) 0.0028(6) 0.0043(6)
C19 0.0240(7) 0.0253(7) 0.0260(7) -0.0018(6) 0.0013(6) 0.0017(6)
C20 0.0236(7) 0.0254(7) 0.0272(7) -0.0043(6) 0.0020(6) 0.0019(6)
C21 0.0253(8) 0.0572(12) 0.0605(12) 0.0105(10) 0.0027(8) 0.0105(8)
C22 0.0241(8) 0.0460(11) 0.0577(11) 0.0045(9) 0.0089(8) -0.0035(7)
C23 0.0196(7) 0.0350(8) 0.0309(8) 0.0051(7) 0.0024(6) 0.0011(6)
C24 0.0371(9) 0.0405(10) 0.0386(9) 0.0051(8) 0.0111(7) 0.0021(7)
C25 0.0417(10) 0.0576(13) 0.0441(10) 0.0156(9) 0.0192(8) 0.0131(9)
C26 0.0237(8) 0.0623(13) 0.0557(12) 0.0289(10) 0.0093(8) 0.0017(8)
C27 0.0341(9) 0.0419(10) 0.0538(11) 0.0162(9) -0.0051(8) -0.0101(8)
C28 0.0308(8) 0.0369(9) 0.0366(9) 0.0047(7) -0.0003(7) -0.0028(7)
C29 0.0214(7) 0.0314(8) 0.0281(7) 0.0008(6) 0.0001(6) -0.0032(6)
C30 0.0296(8) 0.0398(9) 0.0294(8) -0.0013(7) 0.0027(7) -0.0021(7)
C31 0.0398(9) 0.0476(11) 0.0294(8) 0.0041(8) -0.0057(7) -0.0096(8)
C32 0.0300(8) 0.0429(10) 0.0479(10) 0.0151(8) -0.0082(8) -0.0033(7)
C33 0.0301(9) 0.0388(10) 0.0531(11) 0.0046(8) 0.0014(8) 0.0066(7)
C34 0.0301(8) 0.0378(9) 0.0335(8) -0.0014(7) 0.0014(7) 0.0032(7)
C35 0.0232(7) 0.0398(9) 0.0270(8) 0.0009(7) 0.0026(6) -0.0024(6)
C36 0.0288(8) 0.0495(11) 0.0320(8) -0.0011(8) 0.0029(7) 0.0030(7)
C37 0.0298(9) 0.0785(15) 0.0351(9) -0.0040(10) 0.0086(7) 0.0075(9)
C38 0.0324(10) 0.0928(17) 0.0409(10) 0.0078(11) 0.0122(8) -0.0105(10)
C39 0.0457(11) 0.0630(14) 0.0568(12) 0.0158(10) 0.0145(10) -0.0139(10)
C40 0.0352(9) 0.0438(10) 0.0456(10) 0.0045(8) 0.0103(8) -0.0050(8)
C41 0.0216(7) 0.0314(8) 0.0242(7) -0.0009(6) 0.0040(6) 0.0025(6)
C42 0.0309(8) 0.0302(8) 0.0337(8) -0.0050(7) 0.0012(7) 0.0005(6)
C43 0.0343(9) 0.0306(8) 0.0419(9) 0.0040(7) 0.0072(7) 0.0076(7)
C44 0.0253(8) 0.0464(10) 0.0295(8) 0.0067(7) 0.0033(6) 0.0070(7)
C45 0.0392(9) 0.0419(10) 0.0340(9) -0.0061(7) -0.0070(7) 0.0003(8)
C46 0.0379(9) 0.0300(8) 0.0351(8) -0.0061(7) -0.0026(7) 0.0043(7)

loop_
_atom_type_symbol
_atom_type_description
_atom_type_scat_dispersion_real
_atom_type_scat_dispersion_imag
_atom_type_scat_source
C C 0.0033 0.0016 'International Tables Vol C Tables 4.2.6.8 and 6.1.1.4'
H H 0.0000 0.0000 'International Tables Vol C Tables 4.2.6.8 and 6.1.1.4'
N N 0.0061 0.0033 'International Tables Vol C Tables 4.2.6.8 and 6.1.1.4'
O O 0.0106 0.0060 'International Tables Vol C Tables 4.2.6.8 and 6.1.1.4'

loop_
_geom_angle_atom_site_label_1
_geom_angle_atom_site_label_2
_geom_angle_atom_site_label_3
_geom_angle
C4 N1 C1 109.05(12)
C2 O1 C21 114.05(13)
N1 C1 C20 126.08(13)
N1 C1 C2 112.84(13)
C20 C1 C2 121.08(13)
C3 O2 C22 113.90(12)
O1 C2 C1 108.95(12)
O1 C2 C3 113.42(12)
C1 C2 C3 101.85(11)
O1 C2 H2A 110.8
C1 C2 H2A 110.8
C3 C2 H2A 110.8
C6 N2 C9 110.49(12)
C6 N2 H2 127.2
C9 N2 H2 122.2
O2 C3 C4 113.48(12)
O2 C3 C2 114.09(12)
C4 C3 C2 102.72(12)
O2 C3 H3A 108.8
C4 C3 H3A 108.8
C2 C3 H3A 108.8
C11 N3 C14 105.04(12)
N1 C4 C5 125.92(13)
N1 C4 C3 112.16(12)
C5 C4 C3 121.82(13)
C19 N4 C16 110.60(12)
C19 N4 H4 129.4
C16 N4 H4 119.9
C4 C5 C6 126.23(14)
C4 C5 C23 118.89(12)
C6 C5 C23 114.81(13)
N2 C6 C5 128.17(14)
N2 C6 C7 106.68(12)
C5 C6 C7 125.04(14)
C8 C7 C6 108.14(14)
C8 C7 H7 125.9
C6 C7 H7 125.9
C7 C8 C9 108.43(14)
C7 C8 H8 125.8
C9 C8 H8 125.8
N2 C9 C10 126.08(14)
N2 C9 C8 106.24(13)
C10 C9 C8 127.54(14)
C9 C10 C11 125.37(13)
C9 C10 C29 116.71(13)
C11 C10 C29 117.70(13)
N3 C11 C10 125.85(13)
N3 C11 C12 110.75(13)
C10 C11 C12 123.38(13)
C13 C12 C11 106.84(13)
C13 C12 H12 126.6
C11 C12 H12 126.6
C12 C13 C14 106.34(13)
C12 C13 H13 126.8
C14 C13 H13 126.8
N3 C14 C15 125.81(13)
N3 C14 C13 110.98(13)
C15 C14 C13 123.21(14)
C16 C15 C14 125.16(14)
C16 C15 C35 116.80(13)
C14 C15 C35 118.04(13)
N4 C16 C15 125.79(13)
N4 C16 C17 106.31(12)
C15 C16 C17 127.89(14)
C18 C17 C16 108.08(13)
C18 C17 H17 126.0
C16 C17 H17 126.0
C17 C18 C19 108.75(13)
C17 C18 H18 125.6
C19 C18 H18 125.6
N4 C19 C20 127.93(14)
N4 C19 C18 106.26(13)
C20 C19 C18 125.75(13)
C1 C20 C19 126.43(13)
C1 C20 C41 119.01(13)
C19 C20 C41 114.56(13)
O1 C21 H21A 109.5
O1 C21 H21B 109.5
H21A C21 H21B 109.5
O1 C21 H21C 109.5
H21A C21 H21C 109.5
H21B C21 H21C 109.5
O2 C22 H22A 109.5
O2 C22 H22B 109.5
H22A C22 H22B 109.5
O2 C22 H22C 109.5
H22A C22 H22C 109.5
H22B C22 H22C 109.5
C28 C23 C24 118.81(15)
C28 C23 C5 120.78(14)
C24 C23 C5 120.40(14)
C25 C24 C23 120.61(17)
C25 C24 H24 119.7
C23 C24 H24 119.7
C24 C25 C26 120.27(18)
C24 C25 H25 119.9
C26 C25 H25 119.9
C27 C26 C25 119.64(16)
C27 C26 H26 120.2
C25 C26 H26 120.2
C26 C27 C28 120.29(18)
C26 C27 H27 119.9
C28 C27 H27 119.9
C23 C28 C27 120.34(17)
C23 C28 H28 119.8
C27 C28 H28 119.8
C30 C29 C34 118.47(14)
C30 C29 C10 121.76(14)
C34 C29 C10 119.74(13)
C31 C30 C29 120.20(16)
C31 C30 H30 119.9
C29 C30 H30 119.9
C32 C31 C30 120.54(16)
C32 C31 H31 119.7
C30 C31 H31 119.7
C31 C32 C33 119.69(15)
C31 C32 H32 120.2
C33 C32 H32 120.2
C32 C33 C34 120.09(17)
C32 C33 H33 120.0
C34 C33 H33 120.0
C33 C34 C29 120.97(16)
C33 C34 H34 119.5
C29 C34 H34 119.5
C40 C35 C36 118.47(15)
C40 C35 C15 121.94(15)
C36 C35 C15 119.59(15)
C37 C36 C35 120.90(18)
C37 C36 H36 119.5
C35 C36 H36 119.5
C38 C37 C36 119.80(19)
C38 C37 H37 120.1
C36 C37 H37 120.1
C37 C38 C39 120.07(18)
C37 C38 H38 120.0
C39 C38 H38 120.0
C38 C39 C40 120.2(2)
C38 C39 H39 119.9
C40 C39 H39 119.9
C39 C40 C35 120.50(19)
C39 C40 H40 119.8
C35 C40 H40 119.8
C46 C41 C42 118.64(14)
C46 C41 C20 121.37(14)
C42 C41 C20 119.97(13)
C43 C42 C41 120.80(15)
C43 C42 H42 119.6
C41 C42 H42 119.6
C44 C43 C42 120.05(15)
C44 C43 H43 120.0
C42 C43 H43 120.0
C43 C44 C45 119.80(15)
C43 C44 H44 120.1
C45 C44 H44 120.1
C44 C45 C46 120.12(15)
C44 C45 H45 119.9
C46 C45 H45 119.9
C41 C46 C45 120.58(15)
C41 C46 H46 119.7
C45 C46 H46 119.7

loop_
_geom_bond_atom_site_label_1
_geom_bond_atom_site_label_2
_geom_bond_distance
N1 C4 1.3537(19)
N1 C1 1.3607(18)
O1 C2 1.4159(18)
O1 C21 1.4196(19)
C1 C20 1.389(2)
C1 C2 1.521(2)
O2 C3 1.4061(18)
O2 C22 1.4293(19)
C2 C3 1.545(2)
C2 H2A 1.0000
N2 C6 1.3672(19)
N2 C9 1.3824(18)
N2 H2 0.8433
C3 C4 1.5235(19)
C3 H3A 1.0000
N3 C11 1.3684(18)
N3 C14 1.3715(19)
C4 C5 1.399(2)
N4 C19 1.3720(18)
N4 C16 1.3818(19)
N4 H4 0.8632
C5 C6 1.411(2)
C5 C23 1.500(2)
C6 C7 1.428(2)
C7 C8 1.364(2)
C7 H7 0.9500
C8 C9 1.425(2)
C8 H8 0.9500
C9 C10 1.396(2)
C10 C11 1.413(2)
C10 C29 1.496(2)
C11 C12 1.451(2)
C12 C13 1.346(2)
C12 H12 0.9500
C13 C14 1.451(2)
C13 H13 0.9500
C14 C15 1.410(2)
C15 C16 1.398(2)
C15 C35 1.496(2)
C16 C17 1.422(2)
C17 C18 1.366(2)
C17 H17 0.9500
C18 C19 1.420(2)
C18 H18 0.9500
C19 C20 1.405(2)
C20 C41 1.507(2)
C21 H21A 0.9800
C21 H21B 0.9800
C21 H21C 0.9800
C22 H22A 0.9800
C22 H22B 0.9800
C22 H22C 0.9800
C23 C28 1.386(2)
C23 C24 1.394(2)
C24 C25 1.381(2)
C24 H24 0.9500
C25 C26 1.384(3)
C25 H25 0.9500
C26 C27 1.378(3)
C26 H26 0.9500
C27 C28 1.394(2)
C27 H27 0.9500
C28 H28 0.9500
C29 C30 1.393(2)
C29 C34 1.396(2)
C30 C31 1.392(2)
C30 H30 0.9500
C31 C32 1.380(3)
C31 H31 0.9500
C32 C33 1.381(3)
C32 H32 0.9500
C33 C34 1.383(2)
C33 H33 0.9500
C34 H34 0.9500
C35 C40 1.389(2)
C35 C36 1.397(2)
C36 C37 1.385(2)
C36 H36 0.9500
C37 C38 1.378(3)
C37 H37 0.9500
C38 C39 1.382(3)
C38 H38 0.9500
C39 C40 1.386(3)
C39 H39 0.9500
C40 H40 0.9500
C41 C46 1.387(2)
C41 C42 1.390(2)
C42 C43 1.387(2)
C42 H42 0.9500
C43 C44 1.378(2)
C43 H43 0.9500
C44 C45 1.383(2)
C44 H44 0.9500
C45 C46 1.390(2)
C45 H45 0.9500
C46 H46 0.9500

loop_
_geom_hbond_atom_site_label_D
_geom_hbond_atom_site_label_H
_geom_hbond_atom_site_label_A
_geom_hbond_distance_DH
_geom_hbond_distance_HA
_geom_hbond_distance_DA
_geom_hbond_angle_DHA
_geom_hbond_site_symmetry_A
N2 H2 N3 0.84 2.36 2.920(2) 124 1_555
N2 H2 N1 0.84 2.51 2.987(2) 117 1_555
N4 H4 N3 0.86 2.29 2.901(3) 128 1_555
N4 H4 N1 0.86 2.54 2.983(2) 113 1_555

loop_
_geom_torsion_atom_site_label_1
_geom_torsion_atom_site_label_2
_geom_torsion_atom_site_label_3
_geom_torsion_atom_site_label_4
_geom_torsion
C4 N1 C1 C20 -179.27(14)
C4 N1 C1 C2 1.83(17)
C21 O1 C2 C1 145.57(14)
C21 O1 C2 C3 -101.76(15)
N1 C1 C2 O1 111.54(13)
C20 C1 C2 O1 -67.43(17)
N1 C1 C2 C3 -8.55(16)
C20 C1 C2 C3 172.48(13)
C22 O2 C3 C4 -143.36(13)
C22 O2 C3 C2 99.44(15)
O1 C2 C3 O2 17.23(17)
C1 C2 C3 O2 134.13(12)
O1 C2 C3 C4 -106.02(13)
C1 C2 C3 C4 10.88(14)
C1 N1 C4 C5 -177.63(14)
C1 N1 C4 C3 6.19(16)
O2 C3 C4 N1 -134.86(13)
C2 C3 C4 N1 -11.20(16)
O2 C3 C4 C5 48.79(19)
C2 C3 C4 C5 172.44(13)
N1 C4 C5 C6 -1.0(3)
C3 C4 C5 C6 174.83(14)
N1 C4 C5 C23 -177.79(14)
C3 C4 C5 C23 -2.0(2)
C9 N2 C6 C5 -174.62(15)
C9 N2 C6 C7 1.72(17)
C4 C5 C6 N2 3.9(3)
C23 C5 C6 N2 -179.22(15)
C4 C5 C6 C7 -171.84(15)
C23 C5 C6 C7 5.1(2)
N2 C6 C7 C8 -1.66(18)
C5 C6 C7 C8 174.83(15)
C6 C7 C8 C9 0.99(19)
C6 N2 C9 C10 174.87(15)
C6 N2 C9 C8 -1.13(17)
C7 C8 C9 N2 0.05(18)
C7 C8 C9 C10 -175.87(16)
N2 C9 C10 C11 -3.7(3)
C8 C9 C10 C11 171.44(16)
N2 C9 C10 C29 -178.10(14)
C8 C9 C10 C29 -2.9(2)
C14 N3 C11 C10 -176.00(15)
C14 N3 C11 C12 2.47(16)
C9 C10 C11 N3 -6.1(3)
C29 C10 C11 N3 168.25(14)
C9 C10 C11 C12 175.64(15)
C29 C10 C11 C12 -10.0(2)
N3 C11 C12 C13 -1.99(18)
C10 C11 C12 C13 176.52(15)
C11 C12 C13 C14 0.63(17)
C11 N3 C14 C15 178.01(15)
C11 N3 C14 C13 -2.08(17)
C12 C13 C14 N3 0.90(18)
C12 C13 C14 C15 -179.18(15)
N3 C14 C15 C16 7.7(2)
C13 C14 C15 C16 -172.17(15)
N3 C14 C15 C35 -171.20(14)
C13 C14 C15 C35 8.9(2)
C19 N4 C16 C15 178.59(14)
C19 N4 C16 C17 -0.19(16)
C14 C15 C16 N4 -1.8(2)
C35 C15 C16 N4 177.10(14)
C14 C15 C16 C17 176.67(15)
C35 C15 C16 C17 -4.4(2)
N4 C16 C17 C18 0.56(17)
C15 C16 C17 C18 -178.19(15)
C16 C17 C18 C19 -0.72(18)
C16 N4 C19 C20 176.96(14)
C16 N4 C19 C18 -0.24(16)
C17 C18 C19 N4 0.60(17)
C17 C18 C19 C20 -176.68(15)
N1 C1 C20 C19 5.6(2)
C2 C1 C20 C19 -175.60(14)
N1 C1 C20 C41 -175.00(13)
C2 C1 C20 C41 3.8(2)
N4 C19 C20 C1 -5.0(3)
C18 C19 C20 C1 171.66(15)
N4 C19 C20 C41 175.53(14)
C18 C19 C20 C41 -7.8(2)
C4 C5 C23 C28 77.85(19)
C6 C5 C23 C28 -99.29(17)
C4 C5 C23 C24 -102.80(18)
C6 C5 C23 C24 80.06(18)
C28 C23 C24 C25 -1.9(2)
C5 C23 C24 C25 178.69(15)
C23 C24 C25 C26 0.9(3)
C24 C25 C26 C27 0.7(3)
C25 C26 C27 C28 -1.3(3)
C24 C23 C28 C27 1.4(2)
C5 C23 C28 C27 -179.26(14)
C26 C27 C28 C23 0.2(2)
C9 C10 C29 C30 -59.3(2)
C11 C10 C29 C30 125.82(16)
C9 C10 C29 C34 118.68(16)
C11 C10 C29 C34 -56.1(2)
C34 C29 C30 C31 -1.0(2)
C10 C29 C30 C31 177.05(15)
C29 C30 C31 C32 1.9(3)
C30 C31 C32 C33 -1.2(3)
C31 C32 C33 C34 -0.4(3)
C32 C33 C34 C29 1.2(3)
C30 C29 C34 C33 -0.5(2)
C10 C29 C34 C33 -178.62(15)
C16 C15 C35 C40 64.1(2)
C14 C15 C35 C40 -116.90(17)
C16 C15 C35 C36 -114.93(16)
C14 C15 C35 C36 64.1(2)
C40 C35 C36 C37 -1.1(2)
C15 C35 C36 C37 177.91(15)
C35 C36 C37 C38 0.1(3)
C36 C37 C38 C39 1.0(3)
C37 C38 C39 C40 -1.0(3)
C38 C39 C40 C35 -0.1(3)
C36 C35 C40 C39 1.1(3)
C15 C35 C40 C39 -177.91(16)
C1 C20 C41 C46 -77.59(19)
C19 C20 C41 C46 101.90(17)
C1 C20 C41 C42 104.05(17)
C19 C20 C41 C42 -76.46(18)
C46 C41 C42 C43 -0.6(2)
C20 C41 C42 C43 177.77(15)
C41 C42 C43 C44 0.3(2)
C42 C43 C44 C45 0.5(3)
C43 C44 C45 C46 -0.9(3)
C42 C41 C46 C45 0.2(2)
C20 C41 C46 C45 -178.15(15)
C44 C45 C46 C41 0.5(3)
